data_1567287
loop_
_publ_author_name
'Heck, Joshua'
'Metz, Fabian'
'Buchenau, S\"oren'
'Teubner, Melissa'
'Grimm-Lebsanft, Benjamin'
'Spaniol, Thomas P.'
'Hoffmann, Alexander'
'R\"ubhausen, Michael A.'
'Herres-Pawlis, Sonja'

_publ_section_title
;
 Manipulating electron transfer -- the influence of substituents on novel
 copper guanidine quinolinyl complexes
;
_journal_issue 28
_journal_name_full 'Chemical Science'
_journal_page_first 8274
_journal_page_last 8288
_journal_paper_doi 10.1039/D2SC02910C
_journal_volume 13
_journal_year 2022
_chemical_formula_moiety 'C30 H40 Cu N8, C F3 O3 S'
_chemical_formula_sum 'C31 H40 Cu F3 N8 O3 S'
_chemical_formula_weight 725.31
_space_group_crystal_system monoclinic
_space_group_IT_number 15
_space_group_name_Hall '-I 2ya'
_space_group_name_H-M_alt 'I 1 2/a 1'
_atom_sites_solution_hydrogens geom
_audit_creation_method SHELXL-2018/3
_audit_update_record
;
2022-01-06 deposited with the CCDC.	2022-07-06 downloaded from the CCDC.
;
_cell_angle_alpha 90
_cell_angle_beta 90.75(3)
_cell_angle_gamma 90
_cell_formula_units_Z 12
_cell_length_a 22.769(5)
_cell_length_b 10.613(2)
_cell_length_c 42.709(17)
_cell_measurement_reflns_used 29965
_cell_measurement_temperature 240(2)
_cell_measurement_theta_max 33.30
_cell_measurement_theta_min 2.31
_cell_volume 10320(5)
_computing_cell_refinement
;
X-Area Recipe 1.36.0.0 (STOE, 2020)
;
_computing_data_collection
;
X-Area Pilatus3_SV 1.31.170.0 (STOE, 2020)
;
_computing_data_reduction
;
X-Area Integrate 1.78.3.0 (STOE, 2020)
X-Area LANA 1.83.8.0 (STOE, 2020)
;
_computing_molecular_graphics SHELXTL
_computing_publication_material
;
STOE & Cie GmbH, X-Area, software package for collecting single-crystal or
multi-domain crystal data on STOE area-detector diffractometers, for image 
processing, for the correction and scaling of reflection intensities and 
for outlier rejection, version 1.90, Darmstadt 2020
;
_computing_structure_refinement 'SHELXL-2018/3 (Sheldrick, 2018)'
_computing_structure_solution 'SHELXT 2014/4 (Sheldrick, 2014)'
_diffrn_ambient_temperature 240
_diffrn_detector Pilatus200K
_diffrn_detector_area_resol_mean 5.81
_diffrn_detector_type 'DECTRIS PILATUS 200K'
_diffrn_measured_fraction_theta_full 0.998
_diffrn_measured_fraction_theta_max 0.998
_diffrn_measurement_details ' 2858 frames, detector distance = 60 mm'
_diffrn_measurement_device 'Eulerian 4-circle diffractometer'
_diffrn_measurement_device_type 'STOE STADIVARI'
_diffrn_measurement_method 'rotation method, \w scans'
_diffrn_radiation_collimation '0.6 mm diameter'
_diffrn_radiation_monochromator 'Graded multilayer mirror'
_diffrn_radiation_polarisn_norm 270
_diffrn_radiation_probe x-ray
_diffrn_radiation_type 'Mo K\a'
_diffrn_radiation_wavelength 0.71073
_diffrn_reflns_av_R_equivalents 0.1011
_diffrn_reflns_av_unetI/netI 0.0744
_diffrn_reflns_Laue_measured_fraction_full 0.998
_diffrn_reflns_Laue_measured_fraction_max 0.998
_diffrn_reflns_limit_h_max 27
_diffrn_reflns_limit_h_min -26
_diffrn_reflns_limit_k_max 12
_diffrn_reflns_limit_k_min -12
_diffrn_reflns_limit_l_max 51
_diffrn_reflns_limit_l_min -41
_diffrn_reflns_number 83812
_diffrn_reflns_point_group_measured_fraction_full 0.998
_diffrn_reflns_point_group_measured_fraction_max 0.998
_diffrn_reflns_theta_full 25.242
_diffrn_reflns_theta_max 25.500
_diffrn_reflns_theta_min 2.317
_diffrn_source 'Genix Mo'
_diffrn_source_current 1.000
_diffrn_source_power 0.050
_diffrn_source_voltage 50
_exptl_absorpt_coefficient_mu 0.756
_exptl_absorpt_correction_T_max 0.9612
_exptl_absorpt_correction_T_min 0.2559
_exptl_absorpt_correction_type multi-scan
_exptl_absorpt_process_details
;
STOE X-Red32, absorption correction by Gaussian integration, analogous to
P. Coppens, "The Evaluation of Absorption and Extinction in Single-Crystal
Structure Analysis", published in: F. R. Ahmed (Editor), "Crystallographic
Computing", Munksgaard, Copenhagen (1970), 255 - 270. Afterwards scaling of
reflection intensities was performed within STOE LANA. J. Koziskova, F. Hahn,
J. Richter, J. Kozisek, Acta Chimica Slovaca, vol. 9, no. 2, 2016, pp. 136-140.
;
_exptl_crystal_colour red
_exptl_crystal_density_diffrn 1.401
_exptl_crystal_description rod
_exptl_crystal_F_000 4536
_exptl_crystal_size_max 0.200
_exptl_crystal_size_mid 0.100
_exptl_crystal_size_min 0.040
_refine_diff_density_max 0.924
_refine_diff_density_min -0.434
_refine_diff_density_rms 0.062
_refine_ls_extinction_method none
_refine_ls_goodness_of_fit_ref 0.922
_refine_ls_hydrogen_treatment constr
_refine_ls_matrix_type full
_refine_ls_number_parameters 654
_refine_ls_number_reflns 9585
_refine_ls_number_restraints 12
_refine_ls_restrained_S_all 20.176
_refine_ls_R_factor_all 0.1187
_refine_ls_R_factor_gt 0.0527
_refine_ls_shift/su_max 0.001
_refine_ls_shift/su_mean 0.000
_refine_ls_structure_factor_coef Fsqd
_refine_ls_weighting_details 'w=1/[\s^2^(Fo^2^)+(0.0639P)^2^] where P=(Fo^2^+2Fc^2^)/3'
_refine_ls_weighting_scheme calc
_refine_ls_wR_factor_gt 0.1128
_refine_ls_wR_factor_ref 0.1277
_reflns_Friedel_coverage 0.000
_reflns_number_gt 5123
_reflns_number_total 9585
_reflns_threshold_expression 'I > 2\s(I)'
_cod_data_source_file d2sc02910c2.cif
_cod_data_source_block C3b
_cod_original_sg_symbol_H-M 'I 2/a'
_cod_database_code 1567287
_shelx_shelxl_version_number 2018/3
_shelx_space_group_comment
;
The symmetry employed for this shelxl refinement is uniquely defined
by the following loop, which should always be used as a source of
symmetry information in preference to the above space-group names.
They are only intended as comments.
;
_shelx_estimated_absorpt_t_min 0.863
_shelx_estimated_absorpt_t_max 0.970

loop_
_space_group_symop_operation_xyz
'x, y, z'
'-x+1/2, y, -z'
'x+1/2, y+1/2, z+1/2'
'-x+1, y+1/2, -z+1/2'
'-x, -y, -z'
'x-1/2, -y, z'
'-x+1/2, -y+1/2, -z+1/2'
'x, -y+1/2, z+1/2'

loop_
_atom_site_label
_atom_site_type_symbol
_atom_site_fract_x
_atom_site_fract_y
_atom_site_fract_z
_atom_site_U_iso_or_equiv
_atom_site_adp_type
_atom_site_occupancy
_atom_site_site_symmetry_order
_atom_site_calc_flag
_atom_site_refinement_flags_posn
_atom_site_refinement_flags_adp
_atom_site_refinement_flags_occupancy
_atom_site_disorder_assembly
_atom_site_disorder_group
Cu1 Cu 0.25140(2) 0.44171(4) 0.16502(2) 0.04145(15) Uani 1 1 d . . . . .
S1 S -0.00840(5) 0.51596(12) 0.34644(3) 0.0641(3) Uani 1 1 d . . . . .
F1 F -0.00527(14) 0.6451(3) 0.29482(6) 0.1062(10) Uani 1 1 d . . . . .
O1 O -0.06995(12) 0.4907(3) 0.34072(7) 0.0753(9) Uani 1 1 d . . . . .
N1 N 0.30519(13) 0.4955(3) 0.12799(6) 0.0427(8) Uani 1 1 d . . . . .
C1 C 0.36312(18) 0.4947(4) 0.12920(8) 0.0495(11) Uani 1 1 d . . . . .
F2 F 0.07754(12) 0.5633(3) 0.30813(7) 0.0969(10) Uani 1 1 d . . . . .
O2 O 0.02472(15) 0.4085(3) 0.35680(8) 0.1070(13) Uani 1 1 d . . . . .
N2 N 0.39060(14) 0.5627(4) 0.15215(7) 0.0593(10) Uani 1 1 d . . . . .
C2 C 0.35974(19) 0.6652(4) 0.16733(9) 0.0685(13) Uani 1 1 d . . . . .
H2A H 0.387284 0.732015 0.172467 0.103 Uiso 1 1 calc R U . . .
H2B H 0.341862 0.634494 0.186363 0.103 Uiso 1 1 calc R U . . .
H2C H 0.329452 0.697504 0.153312 0.103 Uiso 1 1 calc R U . . .
Cu3 Cu 0.250000 0.93171(6) 0.000000 0.03733(17) Uani 1 2 d S T P . .
F3 F 0.00940(14) 0.4476(3) 0.28862(7) 0.1241(13) Uani 1 1 d . . . . .
O3 O 0.00419(12) 0.6345(3) 0.36179(6) 0.0755(9) Uani 1 1 d . . . . .
N3 N 0.39831(15) 0.4279(4) 0.10978(8) 0.0715(11) Uani 1 1 d . . . . .
C3 C 0.44320(19) 0.5187(5) 0.16815(10) 0.0921(17) Uani 1 1 d . . . . .
H3A H 0.436166 0.514335 0.190479 0.138 Uiso 1 1 calc R U . . .
H3B H 0.475212 0.576721 0.164256 0.138 Uiso 1 1 calc R U . . .
H3C H 0.453439 0.435734 0.160445 0.138 Uiso 1 1 calc R U . . .
N4 N 0.19873(12) 0.3882(3) 0.12924(6) 0.0351(7) Uani 1 1 d . . . . .
C4 C 0.4550(2) 0.4767(6) 0.09905(12) 0.116(2) Uani 1 1 d . . . . .
H4A H 0.485524 0.415135 0.103356 0.174 Uiso 1 1 calc R U . . .
H4B H 0.464146 0.554502 0.110010 0.174 Uiso 1 1 calc R U . . .
H4C H 0.452751 0.492802 0.076711 0.174 Uiso 1 1 calc R U . . .
N5 N 0.20705(13) 0.5658(3) 0.19522(6) 0.0404(7) Uani 1 1 d . . . . .
C5 C 0.3784(2) 0.3117(5) 0.09459(10) 0.0891(17) Uani 1 1 d . . . . .
H5A H 0.343427 0.281091 0.104877 0.134 Uiso 1 1 calc R U . . .
H5B H 0.409089 0.248608 0.096106 0.134 Uiso 1 1 calc R U . . .
H5C H 0.369381 0.328431 0.072720 0.134 Uiso 1 1 calc R U . . .
N6 N 0.14594(13) 0.6759(3) 0.16127(7) 0.0451(8) Uani 1 1 d . . . . .
C6 C 0.14535(16) 0.3392(3) 0.13130(8) 0.0439(10) Uani 1 1 d . . . . .
N7 N 0.10559(15) 0.5984(3) 0.20663(8) 0.0603(10) Uani 1 1 d . . . . .
C7 C 0.10699(17) 0.3346(4) 0.10523(10) 0.0544(11) Uani 1 1 d . . . . .
H7 H 0.069508 0.298563 0.107220 0.065 Uiso 1 1 calc R U . . .
N8 N 0.29026(13) 0.3916(3) 0.20523(6) 0.0417(8) Uani 1 1 d . . . . .
C8 C 0.12365(19) 0.3813(4) 0.07756(10) 0.0603(12) Uani 1 1 d . . . . .
H8 H 0.097489 0.379462 0.060357 0.072 Uiso 1 1 calc R U . . .
C9 C 0.18035(19) 0.4331(4) 0.07414(9) 0.0535(11) Uani 1 1 d . . . . .
C10 C 0.2020(2) 0.4812(4) 0.04591(10) 0.0795(16) Uani 1 1 d . . . . .
H10 H 0.178140 0.479658 0.027772 0.095 Uiso 1 1 calc R U . . .
C11 C 0.2573(3) 0.5301(5) 0.04463(9) 0.0937(19) Uani 1 1 d . . . . .
H11 H 0.271175 0.562735 0.025663 0.112 Uiso 1 1 calc R U . . .
C12 C 0.2934(2) 0.5319(4) 0.07135(9) 0.0729(14) Uani 1 1 d . . . . .
H12 H 0.331426 0.565828 0.069926 0.087 Uiso 1 1 calc R U . . .
C13 C 0.27510(17) 0.4858(4) 0.09948(8) 0.0470(10) Uani 1 1 d . . . . .
C14 C 0.21700(16) 0.4349(3) 0.10090(8) 0.0410(9) Uani 1 1 d . . . . .
C15 C 0.12750(18) 0.2854(4) 0.16185(9) 0.0693(13) Uani 1 1 d . . . . .
H15A H 0.092240 0.327463 0.168910 0.104 Uiso 1 1 calc R U . . .
H15B H 0.158833 0.297680 0.177157 0.104 Uiso 1 1 calc R U . . .
H15C H 0.119791 0.196056 0.159430 0.104 Uiso 1 1 calc R U . . .
C16 C 0.15453(18) 0.6133(4) 0.18858(9) 0.0452(10) Uani 1 1 d . . . . .
N17 N 0.20345(12) 1.0217(3) 0.03600(6) 0.0351(7) Uani 1 1 d . . . . .
C17 C 0.19487(17) 0.7334(4) 0.14518(8) 0.0561(11) Uani 1 1 d . . . . .
H17A H 0.228533 0.738192 0.159281 0.084 Uiso 1 1 calc R U . . .
H17B H 0.183967 0.817538 0.138418 0.084 Uiso 1 1 calc R U . . .
H17C H 0.204798 0.682840 0.127080 0.084 Uiso 1 1 calc R U . . .
N18 N 0.12668(12) 1.1149(3) 0.00907(6) 0.0415(8) Uani 1 1 d . . . . .
C18 C 0.09198(17) 0.6657(4) 0.14284(9) 0.0611(12) Uani 1 1 d . . . . .
H18A H 0.071562 0.745920 0.142972 0.092 Uiso 1 1 calc R U . . .
H18B H 0.067060 0.601302 0.151790 0.092 Uiso 1 1 calc R U . . .
H18C H 0.101327 0.643125 0.121470 0.092 Uiso 1 1 calc R U . . .
N19 N 0.10477(13) 0.9953(3) 0.05297(7) 0.0454(8) Uani 1 1 d . . . . .
C19 C 0.0646(2) 0.7018(5) 0.21109(11) 0.0877(16) Uani 1 1 d . . . . .
H19A H 0.066345 0.729154 0.232751 0.132 Uiso 1 1 calc R U . . .
H19B H 0.025132 0.673742 0.205944 0.132 Uiso 1 1 calc R U . . .
H19C H 0.075122 0.771404 0.197551 0.132 Uiso 1 1 calc R U . . .
N20 N 0.30048(12) 0.8789(3) 0.03681(6) 0.0351(7) Uani 1 1 d . . . . .
C20 C 0.09879(19) 0.4916(4) 0.22736(10) 0.0721(14) Uani 1 1 d . . . . .
H20A H 0.105268 0.518303 0.248847 0.108 Uiso 1 1 calc R U . . .
H20B H 0.127165 0.427076 0.222067 0.108 Uiso 1 1 calc R U . . .
H20C H 0.059388 0.457791 0.225048 0.108 Uiso 1 1 calc R U . . .
C21 C 0.33507(18) 0.3107(4) 0.20826(9) 0.0540(11) Uani 1 1 d . . . . .
C22 C 0.3681(2) 0.3036(5) 0.23645(10) 0.0748(15) Uani 1 1 d . . . . .
H22 H 0.400638 0.249438 0.237906 0.090 Uiso 1 1 calc R U . . .
C23 C 0.3529(2) 0.3744(5) 0.26126(10) 0.0732(14) Uani 1 1 d . . . . .
H23 H 0.375239 0.369491 0.279874 0.088 Uiso 1 1 calc R U . . .
C24 C 0.3038(2) 0.4561(4) 0.25972(9) 0.0566(11) Uani 1 1 d . . . . .
C25 C 0.2841(2) 0.5293(5) 0.28477(9) 0.0779(15) Uani 1 1 d . . . . .
H25 H 0.302659 0.522996 0.304496 0.093 Uiso 1 1 calc R U . . .
C26 C 0.2385(2) 0.6087(5) 0.28060(9) 0.0765(15) Uani 1 1 d . . . . .
H26 H 0.225016 0.655869 0.297691 0.092 Uiso 1 1 calc R U . . .
C27 C 0.21094(19) 0.6224(4) 0.25157(9) 0.0630(12) Uani 1 1 d . . . . .
H27 H 0.180199 0.680988 0.249326 0.076 Uiso 1 1 calc R U . . .
C28 C 0.22751(17) 0.5524(4) 0.22596(8) 0.0446(10) Uani 1 1 d . . . . .
C29 C 0.27474(18) 0.4652(3) 0.23022(8) 0.0443(10) Uani 1 1 d . . . . .
C30 C 0.34810(19) 0.2267(4) 0.18123(9) 0.0687(13) Uani 1 1 d . . . . .
H30A H 0.338354 0.140426 0.186584 0.103 Uiso 1 1 calc R U . . .
H30B H 0.389524 0.232186 0.176379 0.103 Uiso 1 1 calc R U . . .
H30C H 0.324914 0.252804 0.163158 0.103 Uiso 1 1 calc R U . . .
C61 C 0.14639(16) 1.0429(3) 0.03375(8) 0.0365(9) Uani 1 1 d . . . . .
C62 C 0.16755(16) 1.1973(4) -0.00681(8) 0.0504(10) Uani 1 1 d . . . . .
H62A H 0.186607 1.151178 -0.023439 0.076 Uiso 1 1 calc R U . . .
H62B H 0.196947 1.227344 0.008049 0.076 Uiso 1 1 calc R U . . .
H62C H 0.146404 1.268570 -0.015641 0.076 Uiso 1 1 calc R U . . .
C63 C 0.07506(16) 1.0796(4) -0.00922(8) 0.0553(11) Uani 1 1 d . . . . .
H63A H 0.046793 1.147925 -0.008959 0.083 Uiso 1 1 calc R U . . .
H63B H 0.057596 1.004614 -0.000273 0.083 Uiso 1 1 calc R U . . .
H63C H 0.086316 1.062562 -0.030631 0.083 Uiso 1 1 calc R U . . .
C64 C 0.05027(16) 1.0611(4) 0.05977(9) 0.0618(12) Uani 1 1 d . . . . .
H64A H 0.049888 1.141899 0.049151 0.093 Uiso 1 1 calc R U . . .
H64B H 0.047461 1.074310 0.082177 0.093 Uiso 1 1 calc R U . . .
H64C H 0.017181 1.010965 0.052517 0.093 Uiso 1 1 calc R U . . .
C65 C 0.11552(18) 0.8840(4) 0.07161(9) 0.0614(12) Uani 1 1 d . . . . .
H65A H 0.081981 0.827921 0.069931 0.092 Uiso 1 1 calc R U . . .
H65B H 0.121548 0.907985 0.093334 0.092 Uiso 1 1 calc R U . . .
H65C H 0.150261 0.841246 0.064102 0.092 Uiso 1 1 calc R U . . .
C66 C 0.34947(16) 0.8126(3) 0.03555(8) 0.0415(9) Uani 1 1 d . . . . .
C67 C 0.38838(16) 0.8050(4) 0.06185(9) 0.0498(10) Uani 1 1 d . . . . .
H67 H 0.423663 0.759544 0.060326 0.060 Uiso 1 1 calc R U . . .
C68 C 0.37482(16) 0.8627(4) 0.08890(10) 0.0511(11) Uani 1 1 d . . . . .
H68 H 0.400622 0.857001 0.106202 0.061 Uiso 1 1 calc R U . . .
C69 C 0.32193(16) 0.9319(3) 0.09141(8) 0.0436(10) Uani 1 1 d . . . . .
C70 C 0.30410(19) 0.9941(4) 0.11893(9) 0.0538(11) Uani 1 1 d . . . . .
H70 H 0.327554 0.990202 0.137182 0.065 Uiso 1 1 calc R U . . .
C71 C 0.25298(19) 1.0594(4) 0.11886(9) 0.0570(11) Uani 1 1 d . . . . .
H71 H 0.241137 1.099512 0.137348 0.068 Uiso 1 1 calc R U . . .
C72 C 0.21744(16) 1.0686(4) 0.09215(8) 0.0485(10) Uani 1 1 d . . . . .
H72 H 0.182604 1.116022 0.092932 0.058 Uiso 1 1 calc R U . . .
C73 C 0.23225(15) 1.0101(3) 0.06475(8) 0.0366(9) Uani 1 1 d . . . . .
C74 C 0.28543(15) 0.9381(3) 0.06430(8) 0.0355(8) Uani 1 1 d . . . . .
C75 C 0.36400(16) 0.7476(4) 0.00598(8) 0.0509(10) Uani 1 1 d . . . . .
H75A H 0.330710 0.752404 -0.008375 0.076 Uiso 1 1 calc R U . . .
H75B H 0.373040 0.659949 0.010320 0.076 Uiso 1 1 calc R U . . .
H75C H 0.397759 0.787824 -0.003370 0.076 Uiso 1 1 calc R U . . .
C91 C 0.0196(2) 0.5441(5) 0.30791(11) 0.0705(13) Uani 1 1 d D . . . .
S2 S 0.48352(8) 0.42373(18) 0.00416(5) 0.0635(5) Uani 0.5 1 d D . P A -1
O4 O 0.4279(3) 0.4502(9) 0.01854(15) 0.0678(15) Uani 0.5 1 d D . P A -1
O5 O 0.5262(3) 0.3947(7) 0.03074(16) 0.0678(15) Uani 0.5 1 d D . P A -1
O6 O 0.4977(3) 0.3771(7) -0.02800(15) 0.0678(15) Uani 0.5 1 d D . P A -1
C92 C 0.48352(8) 0.42373(18) 0.00416(5) 0.0635(5) Uani 0.5 1 d D . P A -1
F4 F 0.4245(2) 0.4403(6) 0.00687(11) 0.0534(10) Uani 0.5 1 d D . P A -1
F5 F 0.5086(2) 0.3649(5) 0.02902(13) 0.0534(10) Uani 0.5 1 d D . P A -1
F6 F 0.4884(2) 0.3403(5) -0.02083(13) 0.0534(10) Uani 0.5 1 d D . P A -1

loop_
_atom_site_aniso_label
_atom_site_aniso_U_11
_atom_site_aniso_U_22
_atom_site_aniso_U_33
_atom_site_aniso_U_23
_atom_site_aniso_U_13
_atom_site_aniso_U_12
Cu1 0.0412(3) 0.0501(3) 0.0331(3) 0.0002(2) -0.00043(19) 0.0021(2)
S1 0.0600(9) 0.0703(9) 0.0621(7) 0.0004(6) 0.0065(6) 0.0107(7)
F1 0.125(3) 0.113(3) 0.080(2) 0.0290(18) -0.0048(17) -0.010(2)
O1 0.042(2) 0.079(2) 0.105(2) -0.0017(18) 0.0159(16) -0.0023(16)
N1 0.035(2) 0.060(2) 0.0330(18) 0.0004(14) -0.0015(14) -0.0105(16)
C1 0.047(3) 0.064(3) 0.037(2) -0.004(2) 0.003(2) -0.010(2)
F2 0.064(2) 0.096(2) 0.132(2) -0.0287(18) 0.0378(16) -0.0219(17)
O2 0.093(3) 0.099(3) 0.129(3) 0.039(2) 0.011(2) 0.043(2)
N2 0.036(2) 0.084(3) 0.057(2) -0.016(2) -0.0060(16) -0.012(2)
C2 0.071(3) 0.071(3) 0.063(3) -0.024(2) -0.008(2) -0.021(3)
Cu3 0.0317(4) 0.0419(4) 0.0383(4) 0.000 -0.0021(3) 0.000
F3 0.142(3) 0.133(3) 0.099(2) -0.067(2) 0.0518(19) -0.071(2)
O3 0.067(2) 0.093(3) 0.066(2) -0.0308(18) -0.0044(15) 0.0032(18)
N3 0.052(2) 0.107(3) 0.055(2) -0.023(2) 0.0102(18) -0.004(2)
C3 0.048(3) 0.149(5) 0.079(4) -0.009(3) -0.023(3) -0.009(3)
N4 0.0340(19) 0.0310(18) 0.0402(18) -0.0020(13) -0.0008(13) -0.0022(14)
C4 0.050(4) 0.199(7) 0.101(4) -0.020(4) 0.032(3) -0.016(4)
N5 0.047(2) 0.043(2) 0.0313(16) 0.0034(14) 0.0029(13) 0.0060(16)
C5 0.093(4) 0.104(5) 0.070(3) -0.027(3) 0.005(3) 0.017(3)
N6 0.040(2) 0.045(2) 0.050(2) 0.0108(16) -0.0012(15) 0.0074(16)
C6 0.037(2) 0.041(2) 0.053(2) -0.0044(19) -0.0025(19) -0.0055(19)
N7 0.058(2) 0.057(2) 0.066(2) 0.0078(19) 0.0259(18) 0.0153(19)
C7 0.037(3) 0.049(3) 0.076(3) 0.002(2) -0.014(2) -0.009(2)
N8 0.050(2) 0.039(2) 0.0362(17) 0.0030(14) 0.0001(14) 0.0026(16)
C8 0.061(3) 0.050(3) 0.070(3) 0.006(2) -0.032(2) -0.006(2)
C9 0.070(3) 0.043(3) 0.047(2) 0.008(2) -0.021(2) -0.017(2)
C10 0.105(4) 0.080(4) 0.052(3) 0.021(2) -0.034(3) -0.039(3)
C11 0.134(5) 0.114(5) 0.033(3) 0.023(3) -0.018(3) -0.063(4)
C12 0.077(3) 0.098(4) 0.044(3) 0.015(2) -0.002(2) -0.044(3)
C13 0.056(3) 0.051(3) 0.033(2) 0.0048(18) -0.0047(18) -0.016(2)
C14 0.044(2) 0.039(2) 0.040(2) 0.0027(18) -0.0107(17) -0.0062(19)
C15 0.065(3) 0.080(4) 0.063(3) -0.006(3) 0.015(2) -0.030(3)
C16 0.048(3) 0.033(2) 0.054(3) 0.0003(19) 0.011(2) 0.0015(19)
N17 0.0282(18) 0.0392(19) 0.0380(17) 0.0028(13) -0.0014(13) 0.0055(13)
C17 0.061(3) 0.053(3) 0.053(3) 0.014(2) -0.007(2) -0.005(2)
N18 0.0286(18) 0.057(2) 0.0392(17) 0.0102(15) -0.0018(13) 0.0090(15)
C18 0.049(3) 0.060(3) 0.074(3) 0.009(2) -0.011(2) 0.008(2)
N19 0.034(2) 0.059(2) 0.0433(19) 0.0082(16) 0.0008(15) -0.0002(16)
C19 0.072(4) 0.092(4) 0.100(4) -0.003(3) 0.028(3) 0.032(3)
N20 0.0290(18) 0.0297(17) 0.0464(18) 0.0057(14) -0.0025(13) -0.0009(14)
C20 0.078(4) 0.065(3) 0.075(3) 0.008(3) 0.030(3) -0.002(3)
C21 0.063(3) 0.050(3) 0.049(2) 0.009(2) -0.004(2) 0.016(2)
C22 0.078(4) 0.089(4) 0.056(3) 0.019(3) -0.013(3) 0.032(3)
C23 0.098(4) 0.077(4) 0.045(3) 0.020(2) -0.018(3) 0.010(3)
C24 0.081(3) 0.058(3) 0.031(2) 0.010(2) -0.005(2) 0.007(3)
C25 0.117(5) 0.083(4) 0.034(3) 0.006(2) -0.004(3) 0.010(3)
C26 0.123(5) 0.070(4) 0.037(3) -0.010(2) 0.007(3) 0.012(3)
C27 0.087(4) 0.056(3) 0.046(3) -0.002(2) 0.013(2) 0.012(2)
C28 0.058(3) 0.042(2) 0.034(2) 0.0041(19) 0.0067(18) -0.003(2)
C29 0.066(3) 0.034(2) 0.033(2) 0.0064(17) -0.0002(18) -0.002(2)
C30 0.080(4) 0.060(3) 0.067(3) -0.005(2) 0.002(2) 0.032(3)
C61 0.038(2) 0.036(2) 0.035(2) -0.0043(17) 0.0006(16) 0.0031(18)
C62 0.050(3) 0.053(3) 0.048(2) 0.010(2) 0.0071(19) 0.010(2)
C63 0.043(3) 0.069(3) 0.053(2) -0.004(2) -0.0106(19) 0.015(2)
C64 0.039(3) 0.092(4) 0.054(3) -0.007(2) 0.0120(19) -0.001(2)
C65 0.062(3) 0.070(3) 0.052(3) 0.018(2) -0.003(2) -0.015(2)
C66 0.035(2) 0.032(2) 0.057(3) 0.0073(18) -0.0006(18) 0.0018(18)
C67 0.032(2) 0.043(3) 0.074(3) 0.008(2) -0.010(2) 0.0072(19)
C68 0.042(3) 0.048(3) 0.063(3) 0.006(2) -0.021(2) 0.003(2)
C69 0.040(2) 0.038(2) 0.053(2) 0.0044(19) -0.0155(18) -0.0051(19)
C70 0.066(3) 0.050(3) 0.045(3) 0.000(2) -0.023(2) -0.001(2)
C71 0.069(3) 0.063(3) 0.039(2) -0.008(2) -0.007(2) 0.008(3)
C72 0.045(2) 0.055(3) 0.045(2) 0.000(2) -0.0014(18) 0.008(2)
C73 0.033(2) 0.037(2) 0.039(2) 0.0046(17) -0.0015(17) 0.0001(17)
C74 0.036(2) 0.030(2) 0.041(2) 0.0055(17) -0.0060(16) 0.0000(18)
C75 0.044(3) 0.045(3) 0.064(3) 0.001(2) 0.0033(19) 0.015(2)
C91 0.074(4) 0.065(4) 0.073(3) -0.017(3) 0.007(3) -0.006(3)
S2 0.0434(11) 0.0688(14) 0.0782(13) 0.0101(11) 0.0056(9) 0.0004(10)
O4 0.049(3) 0.080(4) 0.075(3) -0.003(2) 0.006(2) -0.010(2)
O5 0.049(3) 0.080(4) 0.075(3) -0.003(2) 0.006(2) -0.010(2)
O6 0.049(3) 0.080(4) 0.075(3) -0.003(2) 0.006(2) -0.010(2)
C92 0.0434(11) 0.0688(14) 0.0782(13) 0.0101(11) 0.0056(9) 0.0004(10)
F4 0.049(2) 0.044(2) 0.067(2) -0.0002(16) 0.0062(15) -0.0139(16)
F5 0.049(2) 0.044(2) 0.067(2) -0.0002(16) 0.0062(15) -0.0139(16)
F6 0.049(2) 0.044(2) 0.067(2) -0.0002(16) 0.0062(15) -0.0139(16)

loop_
_atom_type_symbol
_atom_type_description
_atom_type_scat_dispersion_real
_atom_type_scat_dispersion_imag
_atom_type_scat_source
C C 0.0033 0.0016 'International Tables Vol C Tables 4.2.6.8 and 6.1.1.4'
H H 0.0000 0.0000 'International Tables Vol C Tables 4.2.6.8 and 6.1.1.4'
Cu Cu 0.3201 1.2651 'International Tables Vol C Tables 4.2.6.8 and 6.1.1.4'
F F 0.0171 0.0103 'International Tables Vol C Tables 4.2.6.8 and 6.1.1.4'
N N 0.0061 0.0033 'International Tables Vol C Tables 4.2.6.8 and 6.1.1.4'
O O 0.0106 0.0060 'International Tables Vol C Tables 4.2.6.8 and 6.1.1.4'
S S 0.1246 0.1234 'International Tables Vol C Tables 4.2.6.8 and 6.1.1.4'

loop_
_geom_angle_atom_site_label_1
_geom_angle_atom_site_label_2
_geom_angle_atom_site_label_3
_geom_angle
_geom_angle_site_symmetry_1
_geom_angle_site_symmetry_3
_geom_angle_publ_flag
N8 Cu1 N4 146.34(12) . . ?
N8 Cu1 N1 117.79(12) . . ?
N4 Cu1 N1 81.49(11) . . ?
N8 Cu1 N5 81.41(12) . . ?
N4 Cu1 N5 110.80(11) . . ?
N1 Cu1 N5 125.52(12) . . ?
O2 S1 O1 114.2(2) . . ?
O2 S1 O3 116.9(2) . . ?
O1 S1 O3 115.10(18) . . ?
O2 S1 C91 102.9(2) . . ?
O1 S1 C91 103.4(2) . . ?
O3 S1 C91 101.6(2) . . ?
C1 N1 C13 120.9(3) . . ?
C1 N1 Cu1 124.3(2) . . ?
C13 N1 Cu1 110.7(2) . . ?
N1 C1 N3 125.2(3) . . ?
N1 C1 N2 118.3(4) . . ?
N3 C1 N2 116.5(4) . . ?
C1 N2 C3 122.5(4) . . ?
C1 N2 C2 119.9(3) . . ?
C3 N2 C2 115.6(3) . . ?
N2 C2 H2A 109.5 . . ?
N2 C2 H2B 109.5 . . ?
H2A C2 H2B 109.5 . . ?
N2 C2 H2C 109.5 . . ?
H2A C2 H2C 109.5 . . ?
H2B C2 H2C 109.5 . . ?
N20 Cu3 N20 147.71(16) 2 . ?
N20 Cu3 N17 81.03(11) 2 2 ?
N20 Cu3 N17 114.08(11) . 2 ?
N20 Cu3 N17 114.08(11) 2 . ?
N20 Cu3 N17 81.03(11) . . ?
N17 Cu3 N17 126.09(15) 2 . ?
C1 N3 C5 121.9(4) . . ?
C1 N3 C4 122.2(4) . . ?
C5 N3 C4 115.3(4) . . ?
N2 C3 H3A 109.5 . . ?
N2 C3 H3B 109.5 . . ?
H3A C3 H3B 109.5 . . ?
N2 C3 H3C 109.5 . . ?
H3A C3 H3C 109.5 . . ?
H3B C3 H3C 109.5 . . ?
C6 N4 C14 119.1(3) . . ?
C6 N4 Cu1 126.7(2) . . ?
C14 N4 Cu1 112.5(2) . . ?
N3 C4 H4A 109.5 . . ?
N3 C4 H4B 109.5 . . ?
H4A C4 H4B 109.5 . . ?
N3 C4 H4C 109.5 . . ?
H4A C4 H4C 109.5 . . ?
H4B C4 H4C 109.5 . . ?
C16 N5 C28 122.0(3) . . ?
C16 N5 Cu1 123.0(2) . . ?
C28 N5 Cu1 110.8(2) . . ?
N3 C5 H5A 109.5 . . ?
N3 C5 H5B 109.5 . . ?
H5A C5 H5B 109.5 . . ?
N3 C5 H5C 109.5 . . ?
H5A C5 H5C 109.5 . . ?
H5B C5 H5C 109.5 . . ?
C16 N6 C17 120.7(3) . . ?
C16 N6 C18 122.8(3) . . ?
C17 N6 C18 115.0(3) . . ?
N4 C6 C7 121.4(4) . . ?
N4 C6 C15 118.1(3) . . ?
C7 C6 C15 120.5(4) . . ?
C16 N7 C20 121.8(3) . . ?
C16 N7 C19 120.9(4) . . ?
C20 N7 C19 115.9(3) . . ?
C8 C7 C6 120.3(4) . . ?
C8 C7 H7 119.8 . . ?
C6 C7 H7 119.8 . . ?
C21 N8 C29 119.6(3) . . ?
C21 N8 Cu1 125.7(3) . . ?
C29 N8 Cu1 113.7(2) . . ?
C7 C8 C9 120.3(3) . . ?
C7 C8 H8 119.9 . . ?
C9 C8 H8 119.9 . . ?
C10 C9 C14 118.8(4) . . ?
C10 C9 C8 124.1(4) . . ?
C14 C9 C8 117.0(4) . . ?
C11 C10 C9 120.4(4) . . ?
C11 C10 H10 119.8 . . ?
C9 C10 H10 119.8 . . ?
C10 C11 C12 120.4(4) . . ?
C10 C11 H11 119.8 . . ?
C12 C11 H11 119.8 . . ?
C13 C12 C11 121.9(4) . . ?
C13 C12 H12 119.0 . . ?
C11 C12 H12 119.0 . . ?
C12 C13 N1 126.1(4) . . ?
C12 C13 C14 117.7(3) . . ?
N1 C13 C14 115.8(3) . . ?
N4 C14 C9 121.8(3) . . ?
N4 C14 C13 117.6(3) . . ?
C9 C14 C13 120.6(3) . . ?
C6 C15 H15A 109.5 . . ?
C6 C15 H15B 109.5 . . ?
H15A C15 H15B 109.5 . . ?
C6 C15 H15C 109.5 . . ?
H15A C15 H15C 109.5 . . ?
H15B C15 H15C 109.5 . . ?
N5 C16 N6 119.4(3) . . ?
N5 C16 N7 125.0(4) . . ?
N6 C16 N7 115.5(4) . . ?
C61 N17 C73 122.1(3) . . ?
C61 N17 Cu3 121.8(2) . . ?
C73 N17 Cu3 111.6(2) . . ?
N6 C17 H17A 109.5 . . ?
N6 C17 H17B 109.5 . . ?
H17A C17 H17B 109.5 . . ?
N6 C17 H17C 109.5 . . ?
H17A C17 H17C 109.5 . . ?
H17B C17 H17C 109.5 . . ?
C61 N18 C62 119.3(3) . . ?
C61 N18 C63 121.6(3) . . ?
C62 N18 C63 115.1(3) . . ?
N6 C18 H18A 109.5 . . ?
N6 C18 H18B 109.5 . . ?
H18A C18 H18B 109.5 . . ?
N6 C18 H18C 109.5 . . ?
H18A C18 H18C 109.5 . . ?
H18B C18 H18C 109.5 . . ?
C61 N19 C65 121.5(3) . . ?
C61 N19 C64 123.0(3) . . ?
C65 N19 C64 114.9(3) . . ?
N7 C19 H19A 109.5 . . ?
N7 C19 H19B 109.5 . . ?
H19A C19 H19B 109.5 . . ?
N7 C19 H19C 109.5 . . ?
H19A C19 H19C 109.5 . . ?
H19B C19 H19C 109.5 . . ?
C66 N20 C74 119.8(3) . . ?
C66 N20 Cu3 126.1(2) . . ?
C74 N20 Cu3 113.1(2) . . ?
N7 C20 H20A 109.5 . . ?
N7 C20 H20B 109.5 . . ?
H20A C20 H20B 109.5 . . ?
N7 C20 H20C 109.5 . . ?
H20A C20 H20C 109.5 . . ?
H20B C20 H20C 109.5 . . ?
N8 C21 C22 120.8(4) . . ?
N8 C21 C30 117.9(3) . . ?
C22 C21 C30 121.3(4) . . ?
C23 C22 C21 120.1(4) . . ?
C23 C22 H22 120.0 . . ?
C21 C22 H22 120.0 . . ?
C22 C23 C24 121.0(4) . . ?
C22 C23 H23 119.5 . . ?
C24 C23 H23 119.5 . . ?
C25 C24 C23 124.4(4) . . ?
C25 C24 C29 119.3(4) . . ?
C23 C24 C29 116.2(4) . . ?
C26 C25 C24 120.0(4) . . ?
C26 C25 H25 120.0 . . ?
C24 C25 H25 120.0 . . ?
C25 C26 C27 121.4(4) . . ?
C25 C26 H26 119.3 . . ?
C27 C26 H26 119.3 . . ?
C28 C27 C26 121.7(4) . . ?
C28 C27 H27 119.1 . . ?
C26 C27 H27 119.1 . . ?
C27 C28 N5 126.9(4) . . ?
C27 C28 C29 117.5(3) . . ?
N5 C28 C29 115.3(3) . . ?
N8 C29 C24 122.0(4) . . ?
N8 C29 C28 118.1(3) . . ?
C24 C29 C28 119.9(4) . . ?
C21 C30 H30A 109.5 . . ?
C21 C30 H30B 109.5 . . ?
H30A C30 H30B 109.5 . . ?
C21 C30 H30C 109.5 . . ?
H30A C30 H30C 109.5 . . ?
H30B C30 H30C 109.5 . . ?
N17 C61 N19 125.9(3) . . ?
N17 C61 N18 117.5(3) . . ?
N19 C61 N18 116.6(3) . . ?
N18 C62 H62A 109.5 . . ?
N18 C62 H62B 109.5 . . ?
H62A C62 H62B 109.5 . . ?
N18 C62 H62C 109.5 . . ?
H62A C62 H62C 109.5 . . ?
H62B C62 H62C 109.5 . . ?
N18 C63 H63A 109.5 . . ?
N18 C63 H63B 109.5 . . ?
H63A C63 H63B 109.5 . . ?
N18 C63 H63C 109.5 . . ?
H63A C63 H63C 109.5 . . ?
H63B C63 H63C 109.5 . . ?
N19 C64 H64A 109.5 . . ?
N19 C64 H64B 109.5 . . ?
H64A C64 H64B 109.5 . . ?
N19 C64 H64C 109.5 . . ?
H64A C64 H64C 109.5 . . ?
H64B C64 H64C 109.5 . . ?
N19 C65 H65A 109.5 . . ?
N19 C65 H65B 109.5 . . ?
H65A C65 H65B 109.5 . . ?
N19 C65 H65C 109.5 . . ?
H65A C65 H65C 109.5 . . ?
H65B C65 H65C 109.5 . . ?
N20 C66 C67 121.0(4) . . ?
N20 C66 C75 118.8(3) . . ?
C67 C66 C75 120.2(3) . . ?
C68 C67 C66 120.2(4) . . ?
C68 C67 H67 119.9 . . ?
C66 C67 H67 119.9 . . ?
C67 C68 C69 120.4(3) . . ?
C67 C68 H68 119.8 . . ?
C69 C68 H68 119.8 . . ?
C70 C69 C68 124.0(3) . . ?
C70 C69 C74 119.1(4) . . ?
C68 C69 C74 116.9(4) . . ?
C71 C70 C69 119.6(3) . . ?
C71 C70 H70 120.2 . . ?
C69 C70 H70 120.2 . . ?
C70 C71 C72 121.9(4) . . ?
C70 C71 H71 119.1 . . ?
C72 C71 H71 119.1 . . ?
C73 C72 C71 121.3(4) . . ?
C73 C72 H72 119.3 . . ?
C71 C72 H72 119.3 . . ?
C72 C73 N17 126.5(3) . . ?
C72 C73 C74 118.1(3) . . ?
N17 C73 C74 115.2(3) . . ?
N20 C74 C69 121.7(3) . . ?
N20 C74 C73 118.3(3) . . ?
C69 C74 C73 120.0(3) . . ?
C66 C75 H75A 109.5 . . ?
C66 C75 H75B 109.5 . . ?
H75A C75 H75B 109.5 . . ?
C66 C75 H75C 109.5 . . ?
H75A C75 H75C 109.5 . . ?
H75B C75 H75C 109.5 . . ?
F1 C91 F3 106.8(4) . . ?
F1 C91 F2 107.2(4) . . ?
F3 C91 F2 106.6(4) . . ?
F1 C91 S1 111.3(3) . . ?
F3 C91 S1 112.2(4) . . ?
F2 C91 S1 112.4(3) . . ?
F5 S2 F4 113.6(3) . . ?
F5 S2 F6 105.8(4) . . ?
F4 S2 F6 103.6(3) . . ?
F5 S2 O4 96.9(4) . . ?
F6 S2 O4 121.9(4) . . ?
F5 S2 O6 118.3(4) . . ?
F4 S2 O6 110.2(4) . . ?
O4 S2 O6 130.9(4) . . ?
F4 S2 O5 125.9(4) . . ?
F6 S2 O5 112.9(4) . . ?
O4 S2 O5 106.2(4) . . ?
O6 S2 O5 118.4(4) . . ?
F4 O4 S2 70.5(11) . . ?
F5 O5 S2 61.8(11) . . ?
F6 O6 S2 68.2(11) . . ?
O4 F4 S2 88.6(11) . . ?
O5 F5 S2 98.5(13) . . ?
O6 F6 S2 90.7(12) . . ?

loop_
_geom_bond_atom_site_label_1
_geom_bond_atom_site_label_2
_geom_bond_distance
_geom_bond_site_symmetry_2
_geom_bond_publ_flag
Cu1 N8 1.994(3) . ?
Cu1 N4 2.012(3) . ?
Cu1 N1 2.092(3) . ?
Cu1 N5 2.110(3) . ?
S1 O2 1.434(3) . ?
S1 O1 1.445(3) . ?
S1 O3 1.445(3) . ?
S1 C91 1.798(5) . ?
F1 C91 1.333(5) . ?
N1 C1 1.319(4) . ?
N1 C13 1.393(4) . ?
C1 N3 1.360(5) . ?
C1 N2 1.363(4) . ?
F2 C91 1.334(5) . ?
N2 C3 1.448(5) . ?
N2 C2 1.452(5) . ?
C2 H2A 0.9700 . ?
C2 H2B 0.9700 . ?
C2 H2C 0.9700 . ?
Cu3 N20 2.015(3) 2 ?
Cu3 N20 2.015(3) . ?
Cu3 N17 2.108(3) 2 ?
Cu3 N17 2.108(3) . ?
F3 C91 1.333(5) . ?
N3 C5 1.463(5) . ?
N3 C4 1.470(5) . ?
C3 H3A 0.9700 . ?
C3 H3B 0.9700 . ?
C3 H3C 0.9700 . ?
N4 C6 1.326(4) . ?
N4 C14 1.377(4) . ?
C4 H4A 0.9700 . ?
C4 H4B 0.9700 . ?
C4 H4C 0.9700 . ?
N5 C16 1.325(4) . ?
N5 C28 1.395(4) . ?
C5 H5A 0.9700 . ?
C5 H5B 0.9700 . ?
C5 H5C 0.9700 . ?
N6 C16 1.354(4) . ?
N6 C17 1.451(4) . ?
N6 C18 1.455(4) . ?
C6 C7 1.407(5) . ?
C6 C15 1.486(5) . ?
N7 C16 1.372(5) . ?
N7 C20 1.448(5) . ?
N7 C19 1.454(5) . ?
C7 C8 1.341(5) . ?
C7 H7 0.9400 . ?
N8 C21 1.339(4) . ?
N8 C29 1.373(4) . ?
C8 C9 1.413(5) . ?
C8 H8 0.9400 . ?
C9 C10 1.404(6) . ?
C9 C14 1.406(4) . ?
C10 C11 1.364(6) . ?
C10 H10 0.9400 . ?
C11 C12 1.398(5) . ?
C11 H11 0.9400 . ?
C12 C13 1.368(5) . ?
C12 H12 0.9400 . ?
C13 C14 1.431(5) . ?
C15 H15A 0.9700 . ?
C15 H15B 0.9700 . ?
C15 H15C 0.9700 . ?
N17 C61 1.321(4) . ?
N17 C73 1.390(4) . ?
C17 H17A 0.9700 . ?
C17 H17B 0.9700 . ?
C17 H17C 0.9700 . ?
N18 C61 1.373(4) . ?
N18 C62 1.452(4) . ?
N18 C63 1.452(4) . ?
C18 H18A 0.9700 . ?
C18 H18B 0.9700 . ?
C18 H18C 0.9700 . ?
N19 C61 1.359(4) . ?
N19 C65 1.444(5) . ?
N19 C64 1.457(4) . ?
C19 H19A 0.9700 . ?
C19 H19B 0.9700 . ?
C19 H19C 0.9700 . ?
N20 C66 1.321(4) . ?
N20 C74 1.379(4) . ?
C20 H20A 0.9700 . ?
C20 H20B 0.9700 . ?
C20 H20C 0.9700 . ?
C21 C22 1.413(5) . ?
C21 C30 1.491(5) . ?
C22 C23 1.348(6) . ?
C22 H22 0.9400 . ?
C23 C24 1.414(6) . ?
C23 H23 0.9400 . ?
C24 C25 1.401(6) . ?
C24 C29 1.419(5) . ?
C25 C26 1.347(6) . ?
C25 H25 0.9400 . ?
C26 C27 1.390(5) . ?
C26 H26 0.9400 . ?
C27 C28 1.379(5) . ?
C27 H27 0.9400 . ?
C28 C29 1.428(5) . ?
C30 H30A 0.9700 . ?
C30 H30B 0.9700 . ?
C30 H30C 0.9700 . ?
C62 H62A 0.9700 . ?
C62 H62B 0.9700 . ?
C62 H62C 0.9700 . ?
C63 H63A 0.9700 . ?
C63 H63B 0.9700 . ?
C63 H63C 0.9700 . ?
C64 H64A 0.9700 . ?
C64 H64B 0.9700 . ?
C64 H64C 0.9700 . ?
C65 H65A 0.9700 . ?
C65 H65B 0.9700 . ?
C65 H65C 0.9700 . ?
C66 C67 1.424(5) . ?
C66 C75 1.480(5) . ?
C67 C68 1.347(5) . ?
C67 H67 0.9400 . ?
C68 C69 1.416(5) . ?
C68 H68 0.9400 . ?
C69 C70 1.412(5) . ?
C69 C74 1.418(4) . ?
C70 C71 1.354(5) . ?
C70 H70 0.9400 . ?
C71 C72 1.393(5) . ?
C71 H71 0.9400 . ?
C72 C73 1.371(5) . ?
C72 H72 0.9400 . ?
C73 C74 1.432(5) . ?
C75 H75A 0.9700 . ?
C75 H75B 0.9700 . ?
C75 H75C 0.9700 . ?
S2 F5 1.352(6) . ?
S2 F4 1.361(5) . ?
S2 F6 1.392(6) . ?
S2 O4 1.443(6) . ?
S2 O6 1.499(7) . ?
S2 O5 1.516(6) . ?
O4 F4 0.514(8) . ?
O5 F5 0.516(7) . ?
O6 F6 0.540(8) . ?

loop_
_geom_hbond_atom_site_label_D
_geom_hbond_atom_site_label_H
_geom_hbond_atom_site_label_A
_geom_hbond_distance_DH
_geom_hbond_distance_HA
_geom_hbond_distance_DA
_geom_hbond_angle_DHA
_geom_hbond_site_symmetry_A
_geom_hbond_publ_flag
C2 H2A F2 0.97 2.46 3.377(5) 158.5 7_565 yes
C4 H4C O4^a 0.97 2.58 3.497(8) 157.6 . yes
C15 H15C O1 0.97 2.46 3.392(5) 161.9 4_445 yes
C62 H62C O4^a 0.97 2.57 3.485(9) 158.1 2_565 yes
C62 H62C F4^a 0.97 2.47 3.323(7) 147.1 2_565 yes
C63 H63A F6^a 0.97 2.54 3.382(6) 145.1 2_565 yes
C75 H75B O4^a 0.97 2.57 3.513(9) 163.1 . yes

loop_
_geom_torsion_atom_site_label_1
_geom_torsion_atom_site_label_2
_geom_torsion_atom_site_label_3
_geom_torsion_atom_site_label_4
_geom_torsion
_geom_torsion_site_symmetry_1
_geom_torsion_site_symmetry_2
_geom_torsion_site_symmetry_3
_geom_torsion_site_symmetry_4
_geom_torsion_publ_flag
C13 N1 C1 N3 -34.0(6) . . . . ?
Cu1 N1 C1 N3 121.2(4) . . . . ?
C13 N1 C1 N2 148.0(4) . . . . ?
Cu1 N1 C1 N2 -56.9(5) . . . . ?
N1 C1 N2 C3 142.1(4) . . . . ?
N3 C1 N2 C3 -36.1(6) . . . . ?
N1 C1 N2 C2 -21.1(6) . . . . ?
N3 C1 N2 C2 160.7(4) . . . . ?
N1 C1 N3 C5 -26.7(7) . . . . ?
N2 C1 N3 C5 151.3(4) . . . . ?
N1 C1 N3 C4 144.0(4) . . . . ?
N2 C1 N3 C4 -37.9(6) . . . . ?
C14 N4 C6 C7 -0.4(5) . . . . ?
Cu1 N4 C6 C7 163.8(3) . . . . ?
C14 N4 C6 C15 177.9(3) . . . . ?
Cu1 N4 C6 C15 -17.9(5) . . . . ?
N4 C6 C7 C8 -0.7(6) . . . . ?
C15 C6 C7 C8 -178.8(4) . . . . ?
C6 C7 C8 C9 1.4(6) . . . . ?
C7 C8 C9 C10 178.4(4) . . . . ?
C7 C8 C9 C14 -1.0(6) . . . . ?
C14 C9 C10 C11 -0.8(7) . . . . ?
C8 C9 C10 C11 179.8(5) . . . . ?
C9 C10 C11 C12 0.6(8) . . . . ?
C10 C11 C12 C13 -0.2(8) . . . . ?
C11 C12 C13 N1 -172.6(5) . . . . ?
C11 C12 C13 C14 -0.1(7) . . . . ?
C1 N1 C13 C12 -33.0(6) . . . . ?
Cu1 N1 C13 C12 168.8(4) . . . . ?
C1 N1 C13 C14 154.4(4) . . . . ?
Cu1 N1 C13 C14 -3.9(4) . . . . ?
C6 N4 C14 C9 0.7(5) . . . . ?
Cu1 N4 C14 C9 -165.7(3) . . . . ?
C6 N4 C14 C13 -179.3(3) . . . . ?
Cu1 N4 C14 C13 14.4(4) . . . . ?
C10 C9 C14 N4 -179.4(4) . . . . ?
C8 C9 C14 N4 0.0(6) . . . . ?
C10 C9 C14 C13 0.5(6) . . . . ?
C8 C9 C14 C13 180.0(4) . . . . ?
C12 C13 C14 N4 179.8(4) . . . . ?
N1 C13 C14 N4 -6.8(5) . . . . ?
C12 C13 C14 C9 -0.1(6) . . . . ?
N1 C13 C14 C9 173.2(3) . . . . ?
C28 N5 C16 N6 150.6(3) . . . . ?
Cu1 N5 C16 N6 -54.7(4) . . . . ?
C28 N5 C16 N7 -33.3(6) . . . . ?
Cu1 N5 C16 N7 121.4(4) . . . . ?
C17 N6 C16 N5 -23.7(5) . . . . ?
C18 N6 C16 N5 141.8(4) . . . . ?
C17 N6 C16 N7 159.8(3) . . . . ?
C18 N6 C16 N7 -34.7(5) . . . . ?
C20 N7 C16 N5 -25.6(6) . . . . ?
C19 N7 C16 N5 140.5(4) . . . . ?
C20 N7 C16 N6 150.6(4) . . . . ?
C19 N7 C16 N6 -43.2(5) . . . . ?
C29 N8 C21 C22 -2.5(6) . . . . ?
Cu1 N8 C21 C22 165.2(3) . . . . ?
C29 N8 C21 C30 176.2(4) . . . . ?
Cu1 N8 C21 C30 -16.1(5) . . . . ?
N8 C21 C22 C23 3.2(7) . . . . ?
C30 C21 C22 C23 -175.4(4) . . . . ?
C21 C22 C23 C24 0.4(7) . . . . ?
C22 C23 C24 C25 177.7(5) . . . . ?
C22 C23 C24 C29 -4.3(7) . . . . ?
C23 C24 C25 C26 176.9(5) . . . . ?
C29 C24 C25 C26 -0.9(7) . . . . ?
C24 C25 C26 C27 -1.5(8) . . . . ?
C25 C26 C27 C28 2.3(8) . . . . ?
C26 C27 C28 N5 -173.6(4) . . . . ?
C26 C27 C28 C29 -0.6(6) . . . . ?
C16 N5 C28 C27 -26.3(6) . . . . ?
Cu1 N5 C28 C27 176.3(3) . . . . ?
C16 N5 C28 C29 160.5(3) . . . . ?
Cu1 N5 C28 C29 3.1(4) . . . . ?
C21 N8 C29 C24 -1.8(6) . . . . ?
Cu1 N8 C29 C24 -170.9(3) . . . . ?
C21 N8 C29 C28 178.7(4) . . . . ?
Cu1 N8 C29 C28 9.6(4) . . . . ?
C25 C24 C29 N8 -176.9(4) . . . . ?
C23 C24 C29 N8 5.1(6) . . . . ?
C25 C24 C29 C28 2.6(6) . . . . ?
C23 C24 C29 C28 -175.4(4) . . . . ?
C27 C28 C29 N8 177.6(3) . . . . ?
N5 C28 C29 N8 -8.5(5) . . . . ?
C27 C28 C29 C24 -1.9(6) . . . . ?
N5 C28 C29 C24 172.0(3) . . . . ?
C73 N17 C61 N19 -36.2(5) . . . . ?
Cu3 N17 C61 N19 118.1(3) . . . . ?
C73 N17 C61 N18 146.7(3) . . . . ?
Cu3 N17 C61 N18 -58.9(4) . . . . ?
C65 N19 C61 N17 -21.0(6) . . . . ?
C64 N19 C61 N17 149.8(4) . . . . ?
C65 N19 C61 N18 156.0(3) . . . . ?
C64 N19 C61 N18 -33.1(5) . . . . ?
C62 N18 C61 N17 -20.3(5) . . . . ?
C63 N18 C61 N17 135.8(3) . . . . ?
C62 N18 C61 N19 162.4(3) . . . . ?
C63 N18 C61 N19 -41.5(5) . . . . ?
C74 N20 C66 C67 -2.4(5) . . . . ?
Cu3 N20 C66 C67 165.6(3) . . . . ?
C74 N20 C66 C75 178.6(3) . . . . ?
Cu3 N20 C66 C75 -13.4(5) . . . . ?
N20 C66 C67 C68 2.0(6) . . . . ?
C75 C66 C67 C68 -179.1(4) . . . . ?
C66 C67 C68 C69 -0.3(6) . . . . ?
C67 C68 C69 C70 179.3(4) . . . . ?
C67 C68 C69 C74 -0.8(6) . . . . ?
C68 C69 C70 C71 179.1(4) . . . . ?
C74 C69 C70 C71 -0.7(6) . . . . ?
C69 C70 C71 C72 -0.9(6) . . . . ?
C70 C71 C72 C73 1.1(6) . . . . ?
C71 C72 C73 N17 -173.7(4) . . . . ?
C71 C72 C73 C74 0.3(6) . . . . ?
C61 N17 C73 C72 -30.9(5) . . . . ?
Cu3 N17 C73 C72 172.4(3) . . . . ?
C61 N17 C73 C74 155.0(3) . . . . ?
Cu3 N17 C73 C74 -1.7(4) . . . . ?
C66 N20 C74 C69 1.3(5) . . . . ?
Cu3 N20 C74 C69 -168.2(3) . . . . ?
C66 N20 C74 C73 179.5(3) . . . . ?
Cu3 N20 C74 C73 10.0(4) . . . . ?
C70 C69 C74 N20 -179.8(3) . . . . ?
C68 C69 C74 N20 0.3(5) . . . . ?
C70 C69 C74 C73 2.1(5) . . . . ?
C68 C69 C74 C73 -177.8(3) . . . . ?
C72 C73 C74 N20 179.9(3) . . . . ?
N17 C73 C74 N20 -5.4(5) . . . . ?
C72 C73 C74 C69 -1.9(5) . . . . ?
N17 C73 C74 C69 172.8(3) . . . . ?
O2 S1 C91 F1 -177.9(3) . . . . ?
O1 S1 C91 F1 63.0(4) . . . . ?
O3 S1 C91 F1 -56.6(4) . . . . ?
O2 S1 C91 F3 62.5(4) . . . . ?
O1 S1 C91 F3 -56.6(4) . . . . ?
O3 S1 C91 F3 -176.2(4) . . . . ?
O2 S1 C91 F2 -57.7(4) . . . . ?
O1 S1 C91 F2 -176.8(3) . . . . ?
O3 S1 C91 F2 63.6(4) . . . . ?
F5 S2 O4 F4 -144.5(16) . . . . ?
F6 S2 O4 F4 -31.1(19) . . . . ?
O6 S2 O4 F4 -7(2) . . . . ?
O5 S2 O4 F4 -162.2(15) . . . . ?
F4 S2 O5 F5 56.1(16) . . . . ?
F6 S2 O5 F5 -72.3(15) . . . . ?
O4 S2 O5 F5 63.8(17) . . . . ?
O6 S2 O5 F5 -95.0(15) . . . . ?
F5 S2 O6 F6 57.6(13) . . . . ?
F4 S2 O6 F6 -75.3(13) . . . . ?
O4 S2 O6 F6 -72.6(14) . . . . ?
O5 S2 O6 F6 80.0(13) . . . . ?
F5 S2 F4 O4 39.0(18) . . . . ?
F6 S2 F4 O4 153.2(16) . . . . ?
O6 S2 F4 O4 174.2(16) . . . . ?
O5 S2 F4 O4 21.2(18) . . . . ?
F4 S2 F5 O5 -132.8(14) . . . . ?
F6 S2 F5 O5 114.2(15) . . . . ?
O4 S2 F5 O5 -119.8(16) . . . . ?
O6 S2 F5 O5 95.8(15) . . . . ?
F5 S2 F6 O6 -129.4(12) . . . . ?
F4 S2 F6 O6 110.9(13) . . . . ?
O4 S2 F6 O6 121.8(12) . . . . ?
O5 S2 F6 O6 -109.9(13) . . . . ?
